data_4074033
loop_
_publ_author_name
'Wechsler, Dominik'
'Rankin, Matthew A.'
'McDonald, Robert'
'Ferguson, Michael J.'
'Schatte, Gabriele'
'Stradiotto, Mark'

_publ_section_title
;
 New Racemic Planar-Chiral Metalloligands Derived from Donor-Substituted
 Indenes:&#x00A0; A Synthetic, Structural, and Catalytic Investigation
;
_journal_issue 25
_journal_name_full Organometallics
_journal_page_first 6418
_journal_paper_doi 10.1021/om700832f
_journal_volume 26
_journal_year 2007
_chemical_formula_moiety 'C27 H40 N P Ru'
_chemical_formula_sum 'C27 H40 N P Ru'
_chemical_formula_weight 510.64
_chemical_name_systematic
;
 ?
;
_space_group_IT_number 14
_symmetry_cell_setting monoclinic
_symmetry_space_group_name_Hall '-P 2ybc'
_symmetry_space_group_name_H-M 'P 1 21/c 1'
_atom_sites_solution_hydrogens geom
_atom_sites_solution_primary direct
_atom_sites_solution_secondary difmap
_audit_creation_method SHELXL-97
_cell_angle_alpha 90.00
_cell_angle_beta 103.2423(10)
_cell_angle_gamma 90.00
_cell_formula_units_Z 4
_cell_length_a 11.5111(8)
_cell_length_b 9.8759(7)
_cell_length_c 22.9793(17)
_cell_measurement_reflns_used 5869
_cell_measurement_temperature 193(2)
_cell_measurement_theta_max 26.39
_cell_measurement_theta_min 2.26
_cell_volume 2542.9(3)
_computing_cell_refinement 'Bruker SAINT (Bruker, 1997)'
_computing_data_collection 'Bruker SMART (Bruker, 1997)'
_computing_data_reduction 'Bruker SAINT (Bruker, 1997)'
_computing_molecular_graphics 'Bruker SHELXTL (Bruker, 1997)'
_computing_publication_material 'Bruker SHELXTL (Bruker, 1997)'
_computing_structure_refinement 'SHELXL-97 (Sheldrick, 1997)'
_computing_structure_solution 'SHELXS-97 (Sheldrick, 1990)'
_diffrn_ambient_temperature 193(2)
_diffrn_detector_area_resol_mean 8.192
_diffrn_measured_fraction_theta_full 0.998
_diffrn_measured_fraction_theta_max 0.998
_diffrn_measurement_device_type 'Bruker PLATFORM diffractometer/SMART 1000 CCD area detector'
_diffrn_measurement_method '\w scans'
_diffrn_radiation_monochromator graphite
_diffrn_radiation_source 'fine-focus sealed tube'
_diffrn_radiation_type MoK\a
_diffrn_radiation_wavelength 0.71073
_diffrn_reflns_av_R_equivalents 0.0231
_diffrn_reflns_av_sigmaI/netI 0.0199
_diffrn_reflns_limit_h_max 14
_diffrn_reflns_limit_h_min -14
_diffrn_reflns_limit_k_max 12
_diffrn_reflns_limit_k_min -12
_diffrn_reflns_limit_l_max 28
_diffrn_reflns_limit_l_min -28
_diffrn_reflns_number 19661
_diffrn_reflns_theta_full 26.40
_diffrn_reflns_theta_max 26.40
_diffrn_reflns_theta_min 1.82
_diffrn_standards_decay_% 0
_diffrn_standards_interval_time 0
_diffrn_standards_number 0
_exptl_absorpt_coefficient_mu 0.693
_exptl_absorpt_correction_T_max 0.8738
_exptl_absorpt_correction_T_min 0.7189
_exptl_absorpt_correction_type multi-scan
_exptl_absorpt_process_details 'SADABS (Sheldrick, 1996)'
_exptl_crystal_colour orange
_exptl_crystal_density_diffrn 1.334
_exptl_crystal_density_method 'not measured'
_exptl_crystal_description fragment
_exptl_crystal_F_000 1072
_exptl_crystal_size_max 0.51
_exptl_crystal_size_mid 0.47
_exptl_crystal_size_min 0.20
_refine_diff_density_max 0.299
_refine_diff_density_min -0.460
_refine_diff_density_rms 0.068
_refine_ls_extinction_method none
_refine_ls_goodness_of_fit_ref 1.043
_refine_ls_hydrogen_treatment constr
_refine_ls_matrix_type full
_refine_ls_number_parameters 276
_refine_ls_number_reflns 5200
_refine_ls_number_restraints 0
_refine_ls_restrained_S_all 1.043
_refine_ls_R_factor_all 0.0252
_refine_ls_R_factor_gt 0.0223
_refine_ls_shift/su_max 0.001
_refine_ls_shift/su_mean 0.000
_refine_ls_structure_factor_coef Fsqd
_refine_ls_weighting_details 'calc w=1/[\s^2^(Fo^2^)+(0.0317P)^2^+1.3823P] where P=(Fo^2^+2Fc^2^)/3'
_refine_ls_weighting_scheme calc
_refine_ls_wR_factor_gt 0.0588
_refine_ls_wR_factor_ref 0.0610
_reflns_number_gt 4761
_reflns_number_total 5200
_reflns_threshold_expression I>2\s(I)
_cod_data_source_file om700832f-file002.cif
_cod_data_source_block dal04f5
_cod_depositor_comments
;
The following automatic conversions were performed:

'_symmetry_cell_setting' value 'Monoclinic' changed to 'monoclinic'
according to /home/saulius/struct/CIF-dictionaries/cif_core.dic
dictionary named 'cif_core.dic' version 2.4.1 from 2010-06-29.

Automatic conversion script
Id: cif_fix_values 1715 2011-07-08 13:25:40Z adriana 
;
_cod_original_sg_symbol_H-M 'P 21/c'
_cod_database_code 4074033

loop_
_symmetry_equiv_pos_as_xyz
'x, y, z'
'-x, y+1/2, -z+1/2'
'-x, -y, -z'
'x, -y-1/2, z-1/2'

loop_
_atom_site_label
_atom_site_type_symbol
_atom_site_fract_x
_atom_site_fract_y
_atom_site_fract_z
_atom_site_U_iso_or_equiv
_atom_site_adp_type
_atom_site_occupancy
_atom_site_symmetry_multiplicity
_atom_site_calc_flag
_atom_site_refinement_flags
Ru Ru 0.149993(11) 0.229916(13) 0.410897(5) 0.01950(5) Uani 1 1 d .
P P 0.35046(4) 0.25932(4) 0.31352(2) 0.02393(10) Uani 1 1 d .
N N 0.33335(12) -0.02551(14) 0.40514(6) 0.0229(3) Uani 1 1 d .
C1 C 0.11039(14) 0.02252(17) 0.37881(7) 0.0222(3) Uani 1 1 d .
H1 H 0.0836 -0.0529 0.4017 0.027 Uiso 1 1 calc R
C2 C 0.23127(14) 0.05266(16) 0.37749(7) 0.0200(3) Uani 1 1 d .
C3 C 0.23323(14) 0.16611(16) 0.33787(7) 0.0199(3) Uani 1 1 d .
C3A C 0.10916(14) 0.20019(17) 0.31270(7) 0.0219(3) Uani 1 1 d .
C4 C 0.05409(16) 0.30200(19) 0.27102(8) 0.0287(4) Uani 1 1 d .
H4 H 0.1016 0.3642 0.2551 0.034 Uiso 1 1 calc R
C5 C -0.06702(17) 0.3087(2) 0.25455(8) 0.0359(4) Uani 1 1 d .
H5 H -0.1035 0.3756 0.2266 0.043 Uiso 1 1 calc R
C6 C -0.14065(17) 0.2177(2) 0.27824(9) 0.0377(5) Uani 1 1 d .
H6 H -0.2249 0.2242 0.2650 0.045 Uiso 1 1 calc R
C7 C -0.09304(15) 0.1220(2) 0.31927(8) 0.0310(4) Uani 1 1 d .
H7 H -0.1432 0.0636 0.3354 0.037 Uiso 1 1 calc R
C7A C 0.03413(14) 0.11072(17) 0.33771(7) 0.0226(3) Uani 1 1 d .
C10 C 0.21902(18) 0.42048(17) 0.45382(8) 0.0313(4) Uani 1 1 d .
C11 C 0.0936(2) 0.4292(2) 0.43237(9) 0.0440(5) Uani 1 1 d .
C12 C 0.03902(17) 0.3285(3) 0.46228(10) 0.0440(5) Uani 1 1 d .
C13 C 0.13179(18) 0.25698(19) 0.50223(9) 0.0321(4) Uani 1 1 d .
C14 C 0.24301(15) 0.31392(17) 0.49686(7) 0.0246(3) Uani 1 1 d .
C15 C 0.3110(3) 0.5129(2) 0.43842(11) 0.0573(7) Uani 1 1 d .
H15A H 0.2923 0.5287 0.3952 0.069 Uiso 1 1 calc R
H15B H 0.3900 0.4709 0.4507 0.069 Uiso 1 1 calc R
H15C H 0.3108 0.5993 0.4593 0.069 Uiso 1 1 calc R
C16 C 0.0294(3) 0.5313(3) 0.38761(12) 0.0886(12) Uani 1 1 d .
H16A H -0.0430 0.4901 0.3632 0.106 Uiso 1 1 calc R
H16B H 0.0818 0.5600 0.3618 0.106 Uiso 1 1 calc R
H16C H 0.0076 0.6101 0.4088 0.106 Uiso 1 1 calc R
C17 C -0.0929(2) 0.3078(4) 0.45420(15) 0.0884(12) Uani 1 1 d .
H17A H -0.1236 0.3709 0.4800 0.106 Uiso 1 1 calc R
H17B H -0.1083 0.2146 0.4649 0.106 Uiso 1 1 calc R
H17C H -0.1329 0.3245 0.4124 0.106 Uiso 1 1 calc R
C18 C 0.1172(3) 0.1488(3) 0.54595(10) 0.0569(7) Uani 1 1 d .
H18A H 0.1860 0.0875 0.5526 0.068 Uiso 1 1 calc R
H18B H 0.0440 0.0974 0.5298 0.068 Uiso 1 1 calc R
H18C H 0.1120 0.1907 0.5839 0.068 Uiso 1 1 calc R
C19 C 0.36295(19) 0.2801(2) 0.53547(10) 0.0420(5) Uani 1 1 d .
H19A H 0.3824 0.3443 0.5688 0.050 Uiso 1 1 calc R
H19B H 0.4235 0.2860 0.5117 0.050 Uiso 1 1 calc R
H19C H 0.3615 0.1880 0.5511 0.050 Uiso 1 1 calc R
C21 C 0.48896(16) 0.2384(2) 0.37468(9) 0.0318(4) Uani 1 1 d .
H21 H 0.4623 0.2317 0.4131 0.038 Uiso 1 1 calc R
C22 C 0.5630(2) 0.3690(3) 0.37819(12) 0.0536(6) Uani 1 1 d .
H22A H 0.5116 0.4475 0.3795 0.064 Uiso 1 1 calc R
H22B H 0.5972 0.3754 0.3430 0.064 Uiso 1 1 calc R
H22C H 0.6275 0.3674 0.4144 0.064 Uiso 1 1 calc R
C23 C 0.56881(17) 0.1161(2) 0.37234(9) 0.0391(5) Uani 1 1 d .
H23A H 0.5215 0.0329 0.3699 0.047 Uiso 1 1 calc R
H23B H 0.6334 0.1139 0.4085 0.047 Uiso 1 1 calc R
H23C H 0.6029 0.1228 0.3371 0.047 Uiso 1 1 calc R
C24 C 0.37891(15) 0.1522(2) 0.25127(7) 0.0296(4) Uani 1 1 d .
H24 H 0.4137 0.0636 0.2677 0.036 Uiso 1 1 calc R
C25 C 0.4680(2) 0.2260(2) 0.22212(10) 0.0466(5) Uani 1 1 d .
H25A H 0.5434 0.2388 0.2517 0.056 Uiso 1 1 calc R
H25B H 0.4354 0.3144 0.2074 0.056 Uiso 1 1 calc R
H25C H 0.4823 0.1720 0.1887 0.056 Uiso 1 1 calc R
C26 C 0.26273(18) 0.1270(3) 0.20505(9) 0.0426(5) Uani 1 1 d .
H26A H 0.2073 0.0770 0.2237 0.051 Uiso 1 1 calc R
H26B H 0.2793 0.0739 0.1718 0.051 Uiso 1 1 calc R
H26C H 0.2270 0.2139 0.1900 0.051 Uiso 1 1 calc R
C27 C 0.33088(18) -0.0719(2) 0.46503(8) 0.0341(4) Uani 1 1 d .
H27A H 0.4039 -0.1229 0.4818 0.041 Uiso 1 1 calc R
H27B H 0.2613 -0.1305 0.4630 0.041 Uiso 1 1 calc R
H27C H 0.3257 0.0064 0.4905 0.041 Uiso 1 1 calc R
C28 C 0.34524(17) -0.14080(18) 0.36688(8) 0.0307(4) Uani 1 1 d .
H28A H 0.4172 -0.1922 0.3850 0.037 Uiso 1 1 calc R
H28B H 0.3513 -0.1079 0.3275 0.037 Uiso 1 1 calc R
H28C H 0.2751 -0.1995 0.3625 0.037 Uiso 1 1 calc R

loop_
_atom_site_aniso_label
_atom_site_aniso_U_11
_atom_site_aniso_U_22
_atom_site_aniso_U_33
_atom_site_aniso_U_23
_atom_site_aniso_U_13
_atom_site_aniso_U_12
Ru 0.01767(8) 0.02198(8) 0.01848(8) -0.00115(5) 0.00333(5) 0.00319(4)
P 0.0214(2) 0.0262(2) 0.0245(2) 0.00327(16) 0.00584(17) -0.00368(16)
N 0.0242(7) 0.0240(7) 0.0207(6) 0.0032(5) 0.0058(5) 0.0062(5)
C1 0.0236(8) 0.0232(8) 0.0215(8) -0.0011(6) 0.0084(6) -0.0016(6)
C2 0.0223(8) 0.0202(8) 0.0184(7) -0.0006(6) 0.0064(6) 0.0012(6)
C3 0.0198(7) 0.0220(8) 0.0179(7) 0.0005(6) 0.0045(6) 0.0012(6)
C3A 0.0211(8) 0.0245(8) 0.0199(7) -0.0015(6) 0.0042(6) 0.0007(6)
C4 0.0287(9) 0.0318(9) 0.0241(8) 0.0053(7) 0.0033(7) 0.0036(7)
C5 0.0304(10) 0.0447(11) 0.0291(9) 0.0074(8) -0.0006(8) 0.0097(8)
C6 0.0189(9) 0.0543(13) 0.0361(10) 0.0005(9) -0.0015(8) 0.0041(8)
C7 0.0201(8) 0.0417(10) 0.0309(9) -0.0028(8) 0.0051(7) -0.0033(7)
C7A 0.0214(8) 0.0264(8) 0.0203(7) -0.0031(6) 0.0053(6) -0.0014(6)
C10 0.0453(11) 0.0211(8) 0.0273(9) -0.0052(7) 0.0079(8) 0.0013(7)
C11 0.0547(13) 0.0386(11) 0.0319(10) -0.0112(8) -0.0045(9) 0.0263(10)
C12 0.0241(9) 0.0655(15) 0.0425(11) -0.0315(11) 0.0078(8) 0.0061(9)
C13 0.0361(10) 0.0370(10) 0.0263(9) -0.0118(7) 0.0137(8) -0.0079(8)
C14 0.0270(8) 0.0236(8) 0.0221(8) -0.0050(7) 0.0035(6) 0.0011(7)
C15 0.097(2) 0.0305(11) 0.0525(14) -0.0078(10) 0.0334(14) -0.0222(12)
C16 0.127(3) 0.0652(18) 0.0511(15) -0.0161(13) -0.0258(16) 0.0696(19)
C17 0.0252(12) 0.151(3) 0.090(2) -0.080(2) 0.0141(13) 0.0004(15)
C18 0.0900(19) 0.0524(14) 0.0405(12) -0.0136(10) 0.0405(13) -0.0265(13)
C19 0.0374(11) 0.0430(12) 0.0376(11) -0.0098(9) -0.0076(9) 0.0069(9)
C21 0.0224(9) 0.0445(11) 0.0274(9) -0.0031(8) 0.0035(7) -0.0058(7)
C22 0.0320(11) 0.0573(15) 0.0683(16) -0.0170(12) 0.0047(10) -0.0161(10)
C23 0.0229(9) 0.0578(13) 0.0350(10) 0.0070(9) 0.0033(8) 0.0034(8)
C24 0.0272(9) 0.0404(10) 0.0231(8) 0.0015(7) 0.0097(7) -0.0044(7)
C25 0.0421(12) 0.0663(15) 0.0372(11) 0.0040(10) 0.0214(10) -0.0122(10)
C26 0.0352(11) 0.0659(14) 0.0272(9) -0.0108(9) 0.0080(8) -0.0074(10)
C27 0.0427(11) 0.0358(10) 0.0236(9) 0.0069(7) 0.0076(8) 0.0149(8)
C28 0.0339(9) 0.0299(9) 0.0280(9) -0.0005(7) 0.0068(7) 0.0108(7)

loop_
_atom_type_symbol
_atom_type_description
_atom_type_scat_dispersion_real
_atom_type_scat_dispersion_imag
_atom_type_scat_source
C C 0.0033 0.0016 'International Tables Vol C Tables 4.2.6.8 and 6.1.1.4'
H H 0.0000 0.0000 'International Tables Vol C Tables 4.2.6.8 and 6.1.1.4'
N N 0.0061 0.0033 'International Tables Vol C Tables 4.2.6.8 and 6.1.1.4'
P P 0.1023 0.0942 'International Tables Vol C Tables 4.2.6.8 and 6.1.1.4'
Ru Ru -1.2594 0.8363 'International Tables Vol C Tables 4.2.6.8 and 6.1.1.4'

loop_
_geom_angle_atom_site_label_1
_geom_angle_atom_site_label_2
_geom_angle_atom_site_label_3
_geom_angle
C12 Ru C11 38.72(9)
C12 Ru C13 38.42(8)
C11 Ru C13 64.38(8)
C12 Ru C14 64.09(7)
C11 Ru C14 63.83(7)
C13 Ru C14 38.31(7)
C12 Ru C10 64.22(8)
C11 Ru C10 38.01(8)
C13 Ru C10 64.16(7)
C14 Ru C10 38.11(6)
C12 Ru C1 120.14(8)
C11 Ru C1 151.31(8)
C13 Ru C1 112.44(7)
C14 Ru C1 132.95(6)
C10 Ru C1 169.33(7)
C12 Ru C2 154.12(8)
C11 Ru C2 167.16(8)
C13 Ru C2 125.21(7)
C14 Ru C2 117.23(6)
C10 Ru C2 134.50(7)
C1 Ru C2 37.99(6)
C12 Ru C3 163.51(8)
C11 Ru C3 129.67(8)
C13 Ru C3 157.60(7)
C14 Ru C3 126.03(6)
C10 Ru C3 114.36(6)
C1 Ru C3 64.52(6)
C2 Ru C3 38.31(6)
C12 Ru C3A 127.03(7)
C11 Ru C3A 110.35(7)
C13 Ru C3A 162.69(7)
C14 Ru C3A 156.49(6)
C10 Ru C3A 122.91(6)
C1 Ru C3A 63.51(6)
C2 Ru C3A 63.14(6)
C3 Ru C3A 38.34(6)
C12 Ru C7A 108.90(7)
C11 Ru C7A 119.56(7)
C13 Ru C7A 128.35(7)
C14 Ru C7A 165.51(6)
C10 Ru C7A 152.55(7)
C1 Ru C7A 37.73(6)
C2 Ru C7A 63.00(6)
C3 Ru C7A 64.16(6)
C3A Ru C7A 37.90(6)
C3 P C24 102.77(8)
C3 P C21 105.99(8)
C24 P C21 104.06(8)
C2 N C27 113.47(13)
C2 N C28 109.51(13)
C27 N C28 110.33(14)
C7A C1 C2 108.21(14)
C7A C1 Ru 72.62(9)
C2 C1 Ru 71.57(9)
N C2 C1 125.71(14)
N C2 C3 124.66(14)
C1 C2 C3 109.27(13)
N C2 Ru 130.26(11)
C1 C2 Ru 70.44(9)
C3 C2 Ru 70.93(9)
C2 C3 C3A 105.92(13)
C2 C3 P 134.67(12)
C3A C3 P 119.34(12)
C2 C3 Ru 70.77(8)
C3A C3 Ru 71.21(9)
P C3 Ru 124.74(8)
C4 C3A C7A 118.83(15)
C4 C3A C3 132.31(15)
C7A C3A C3 108.85(14)
C4 C3A Ru 123.08(12)
C7A C3A Ru 71.49(9)
C3 C3A Ru 70.45(9)
C5 C4 C3A 119.24(17)
C4 C5 C6 121.63(18)
C7 C6 C5 121.51(17)
C6 C7 C7A 118.80(17)
C1 C7A C7 132.41(16)
C1 C7A C3A 107.65(14)
C7 C7A C3A 119.93(15)
C1 C7A Ru 69.65(9)
C7 C7A Ru 125.23(12)
C3A C7A Ru 70.61(9)
C11 C10 C14 107.81(17)
C11 C10 C15 126.8(2)
C14 C10 C15 125.24(19)
C11 C10 Ru 70.11(11)
C14 C10 Ru 70.78(10)
C15 C10 Ru 128.30(14)
C10 C11 C12 108.31(17)
C10 C11 C16 125.4(3)
C12 C11 C16 126.3(2)
C10 C11 Ru 71.88(10)
C12 C11 Ru 70.45(11)
C16 C11 Ru 125.32(15)
C13 C12 C11 107.86(17)
C13 C12 C17 126.9(3)
C11 C12 C17 125.2(3)
C13 C12 Ru 71.29(10)
C11 C12 Ru 70.84(11)
C17 C12 Ru 125.41(15)
C12 C13 C14 107.65(18)
C12 C13 C18 126.9(2)
C14 C13 C18 125.3(2)
C12 C13 Ru 70.29(11)
C14 C13 Ru 71.24(10)
C18 C13 Ru 127.49(14)
C10 C14 C13 108.36(16)
C10 C14 C19 125.50(17)
C13 C14 C19 125.69(18)
C10 C14 Ru 71.12(10)
C13 C14 Ru 70.45(10)
C19 C14 Ru 130.22(12)
C23 C21 C22 109.55(17)
C23 C21 P 118.38(13)
C22 C21 P 108.17(15)
C26 C24 C25 109.95(16)
C26 C24 P 110.25(13)
C25 C24 P 108.56(14)

loop_
_geom_bond_atom_site_label_1
_geom_bond_atom_site_label_2
_geom_bond_distance
Ru C12 2.1597(18)
Ru C11 2.1649(19)
Ru C13 2.1730(18)
Ru C14 2.1835(16)
Ru C10 2.1880(17)
Ru C1 2.1893(16)
Ru C2 2.2042(15)
Ru C3 2.2063(15)
Ru C3A 2.2165(16)
Ru C7A 2.2283(16)
P C3 1.8241(16)
P C24 1.8673(18)
P C21 1.8796(19)
N C2 1.428(2)
N C27 1.457(2)
N C28 1.464(2)
C1 C7A 1.429(2)
C1 C2 1.430(2)
C2 C3 1.447(2)
C3 C3A 1.452(2)
C3A C4 1.432(2)
C3A C7A 1.444(2)
C4 C5 1.360(3)
C5 C6 1.426(3)
C6 C7 1.359(3)
C7 C7A 1.432(2)
C10 C11 1.418(3)
C10 C14 1.427(2)
C10 C15 1.500(3)
C11 C12 1.434(3)
C11 C16 1.507(3)
C12 C13 1.426(3)
C12 C17 1.501(3)
C13 C14 1.429(3)
C13 C18 1.502(3)
C14 C19 1.498(3)
C21 C23 1.526(3)
C21 C22 1.539(3)
C24 C26 1.526(3)
C24 C25 1.532(3)

loop_
_geom_torsion_atom_site_label_1
_geom_torsion_atom_site_label_2
_geom_torsion_atom_site_label_3
_geom_torsion_atom_site_label_4
_geom_torsion
C12 Ru C1 C7A 82.05(12)
C11 Ru C1 C7A 46.98(18)
C13 Ru C1 C7A 124.29(10)
C14 Ru C1 C7A 163.44(9)
C10 Ru C1 C7A -166.5(3)
C2 Ru C1 C7A -116.72(13)
C3 Ru C1 C7A -80.04(10)
C3A Ru C1 C7A -37.20(9)
C12 Ru C1 C2 -161.23(10)
C11 Ru C1 C2 163.69(14)
C13 Ru C1 C2 -119.00(10)
C14 Ru C1 C2 -79.84(11)
C10 Ru C1 C2 -49.8(4)
C3 Ru C1 C2 36.68(9)
C3A Ru C1 C2 79.51(9)
C7A Ru C1 C2 116.72(13)
C27 N C2 C1 -42.7(2)
C28 N C2 C1 81.07(19)
C27 N C2 C3 144.97(16)
C28 N C2 C3 -91.28(18)
C27 N C2 Ru 51.2(2)
C28 N C2 Ru 174.99(12)
C7A C1 C2 N -170.08(14)
Ru C1 C2 N 126.10(15)
C7A C1 C2 C3 3.26(18)
Ru C1 C2 C3 -60.56(11)
C7A C1 C2 Ru 63.82(11)
C12 Ru C2 N -81.1(2)
C11 Ru C2 N 96.6(3)
C13 Ru C2 N -39.04(17)
C14 Ru C2 N 5.16(16)
C10 Ru C2 N 47.85(18)
C1 Ru C2 N -120.72(18)
C3 Ru C2 N 119.72(18)
C3A Ru C2 N 158.71(16)
C7A Ru C2 N -158.56(16)
C12 Ru C2 C1 39.61(19)
C11 Ru C2 C1 -142.7(3)
C13 Ru C2 C1 81.68(11)
C14 Ru C2 C1 125.87(9)
C10 Ru C2 C1 168.56(10)
C3 Ru C2 C1 -119.56(13)
C3A Ru C2 C1 -80.57(10)
C7A Ru C2 C1 -37.84(9)
C12 Ru C2 C3 159.17(14)
C11 Ru C2 C3 -23.1(3)
C13 Ru C2 C3 -158.76(9)
C14 Ru C2 C3 -114.56(9)
C10 Ru C2 C3 -71.88(12)
C1 Ru C2 C3 119.56(13)
C3A Ru C2 C3 38.99(9)
C7A Ru C2 C3 81.72(9)
N C2 C3 C3A 170.70(14)
C1 C2 C3 C3A -2.72(17)
Ru C2 C3 C3A -62.98(10)
N C2 C3 P -6.1(3)
C1 C2 C3 P -179.50(13)
Ru C2 C3 P 120.25(15)
N C2 C3 Ru -126.31(15)
C1 C2 C3 Ru 60.26(11)
C24 P C3 C2 83.28(17)
C21 P C3 C2 -25.63(18)
C24 P C3 C3A -93.16(14)
C21 P C3 C3A 157.93(13)
C24 P C3 Ru -179.73(9)
C21 P C3 Ru 71.37(11)
C12 Ru C3 C2 -146.8(2)
C11 Ru C3 C2 173.49(10)
C13 Ru C3 C2 51.0(2)
C14 Ru C3 C2 89.54(11)
C10 Ru C3 C2 131.92(9)
C1 Ru C3 C2 -36.38(9)
C3A Ru C3 C2 -115.19(13)
C7A Ru C3 C2 -78.42(10)
C12 Ru C3 C3A -31.7(3)
C11 Ru C3 C3A -71.32(12)
C13 Ru C3 C3A 166.15(16)
C14 Ru C3 C3A -155.27(9)
C10 Ru C3 C3A -112.89(10)
C1 Ru C3 C3A 78.82(10)
C2 Ru C3 C3A 115.19(13)
C7A Ru C3 C3A 36.78(9)
C12 Ru C3 P 81.5(3)
C11 Ru C3 P 41.88(14)
C13 Ru C3 P -80.66(19)
C14 Ru C3 P -42.07(12)
C10 Ru C3 P 0.30(12)
C1 Ru C3 P -167.99(12)
C2 Ru C3 P -131.61(14)
C3A Ru C3 P 113.20(14)
C7A Ru C3 P 149.97(11)
C2 C3 C3A C4 -179.93(17)
P C3 C3A C4 -2.6(3)
Ru C3 C3A C4 117.39(19)
C2 C3 C3A C7A 1.18(18)
P C3 C3A C7A 178.55(11)
Ru C3 C3A C7A -61.50(11)
C2 C3 C3A Ru 62.68(10)
P C3 C3A Ru -119.95(11)
C12 Ru C3A C4 40.84(18)
C11 Ru C3A C4 0.54(17)
C13 Ru C3A C4 69.5(3)
C14 Ru C3A C4 -70.4(2)
C10 Ru C3A C4 -39.92(17)
C1 Ru C3A C4 149.91(16)
C2 Ru C3A C4 -167.37(16)
C3 Ru C3A C4 -128.41(18)
C7A Ru C3A C4 112.88(17)
C12 Ru C3A C7A -72.04(13)
C11 Ru C3A C7A -112.35(11)
C13 Ru C3A C7A -43.4(3)
C14 Ru C3A C7A 176.73(14)
C10 Ru C3A C7A -152.80(10)
C1 Ru C3A C7A 37.03(9)
C2 Ru C3A C7A 79.75(10)
C3 Ru C3A C7A 118.71(13)
C12 Ru C3A C3 169.25(11)
C11 Ru C3A C3 128.95(11)
C13 Ru C3A C3 -162.1(2)
C14 Ru C3A C3 58.02(19)
C10 Ru C3A C3 88.49(11)
C1 Ru C3A C3 -81.68(10)
C2 Ru C3A C3 -38.96(9)
C7A Ru C3A C3 -118.71(14)
C7A C3A C4 C5 -2.3(3)
C3 C3A C4 C5 178.92(18)
Ru C3A C4 C5 -88.0(2)
C3A C4 C5 C6 0.7(3)
C4 C5 C6 C7 1.3(3)
C5 C6 C7 C7A -1.6(3)
C2 C1 C7A C7 177.22(17)
Ru C1 C7A C7 -119.64(19)
C2 C1 C7A C3A -2.46(18)
Ru C1 C7A C3A 60.68(11)
C2 C1 C7A Ru -63.14(11)
C6 C7 C7A C1 -179.69(18)
C6 C7 C7A C3A 0.0(3)
C6 C7 C7A Ru 86.4(2)
C4 C3A C7A C1 -178.29(15)
C3 C3A C7A C1 0.77(18)
Ru C3A C7A C1 -60.08(11)
C4 C3A C7A C7 2.0(2)
C3 C3A C7A C7 -178.96(15)
Ru C3A C7A C7 120.19(15)
C4 C3A C7A Ru -118.21(15)
C3 C3A C7A Ru 60.85(11)
C12 Ru C7A C1 -115.13(11)
C11 Ru C7A C1 -156.20(11)
C13 Ru C7A C1 -76.86(12)
C14 Ru C7A C1 -56.5(3)
C10 Ru C7A C1 174.62(13)
C2 Ru C7A C1 38.10(9)
C3 Ru C7A C1 81.07(10)
C3A Ru C7A C1 118.26(13)
C12 Ru C7A C7 13.09(17)
C11 Ru C7A C7 -27.98(18)
C13 Ru C7A C7 51.36(18)
C14 Ru C7A C7 71.7(3)
C10 Ru C7A C7 -57.2(2)
C1 Ru C7A C7 128.22(19)
C2 Ru C7A C7 166.33(17)
C3 Ru C7A C7 -150.71(17)
C3A Ru C7A C7 -113.52(19)
C12 Ru C7A C3A 126.61(11)
C11 Ru C7A C3A 85.54(12)
C13 Ru C7A C3A 164.88(10)
C14 Ru C7A C3A -174.8(2)
C10 Ru C7A C3A 56.36(17)
C1 Ru C7A C3A -118.26(13)
C2 Ru C7A C3A -80.16(10)
C3 Ru C7A C3A -37.19(9)
C12 Ru C10 C11 -37.89(13)
C13 Ru C10 C11 -80.77(13)
C14 Ru C10 C11 -118.08(16)
C1 Ru C10 C11 -154.5(3)
C2 Ru C10 C11 164.25(12)
C3 Ru C10 C11 123.96(12)
C3A Ru C10 C11 81.06(13)
C7A Ru C10 C11 43.5(2)
C12 Ru C10 C14 80.18(12)
C11 Ru C10 C14 118.08(16)
C13 Ru C10 C14 37.31(11)
C1 Ru C10 C14 -36.5(4)
C2 Ru C10 C14 -77.67(13)
C3 Ru C10 C14 -117.96(10)
C3A Ru C10 C14 -160.86(9)
C7A Ru C10 C14 161.60(12)
C12 Ru C10 C15 -159.6(2)
C11 Ru C10 C15 -121.7(2)
C13 Ru C10 C15 157.5(2)
C14 Ru C10 C15 120.2(2)
C1 Ru C10 C15 83.8(4)
C2 Ru C10 C15 42.5(2)
C3 Ru C10 C15 2.2(2)
C3A Ru C10 C15 -40.6(2)
C7A Ru C10 C15 -78.2(2)
C14 C10 C11 C12 0.3(2)
C15 C10 C11 C12 -175.10(18)
Ru C10 C11 C12 61.36(13)
C14 C10 C11 C16 178.04(19)
C15 C10 C11 C16 2.6(3)
Ru C10 C11 C16 -120.9(2)
C14 C10 C11 Ru -61.05(12)
C15 C10 C11 Ru 123.54(19)
C12 Ru C11 C10 117.84(16)
C13 Ru C11 C10 80.13(12)
C14 Ru C11 C10 37.35(11)
C1 Ru C11 C10 170.45(12)
C2 Ru C11 C10 -60.6(3)
C3 Ru C11 C10 -79.00(13)
C3A Ru C11 C10 -117.81(11)
C7A Ru C11 C10 -158.60(10)
C13 Ru C11 C12 -37.71(11)
C14 Ru C11 C12 -80.49(12)
C10 Ru C11 C12 -117.84(16)
C1 Ru C11 C12 52.61(19)
C2 Ru C11 C12 -178.4(3)
C3 Ru C11 C12 163.16(10)
C3A Ru C11 C12 124.35(11)
C7A Ru C11 C12 83.57(12)
C12 Ru C11 C16 -121.2(3)
C13 Ru C11 C16 -158.9(3)
C14 Ru C11 C16 158.3(3)
C10 Ru C11 C16 121.0(3)
C1 Ru C11 C16 -68.6(3)
C2 Ru C11 C16 60.4(4)
C3 Ru C11 C16 42.0(3)
C3A Ru C11 C16 3.2(3)
C7A Ru C11 C16 -37.6(3)
C10 C11 C12 C13 -0.2(2)
C16 C11 C12 C13 -177.92(19)
Ru C11 C12 C13 62.05(13)
C10 C11 C12 C17 177.35(19)
C16 C11 C12 C17 -0.3(3)
Ru C11 C12 C17 -120.4(2)
C10 C11 C12 Ru -62.28(13)
C16 C11 C12 Ru 120.0(2)
C11 Ru C12 C13 -117.42(16)
C14 Ru C12 C13 -37.68(11)
C10 Ru C12 C13 -80.21(12)
C1 Ru C12 C13 88.75(12)
C2 Ru C12 C13 61.8(2)
C3 Ru C12 C13 -169.2(2)
C3A Ru C12 C13 166.74(10)
C7A Ru C12 C13 128.59(11)
C13 Ru C12 C11 117.42(16)
C14 Ru C12 C11 79.74(12)
C10 Ru C12 C11 37.21(11)
C1 Ru C12 C11 -153.83(11)
C2 Ru C12 C11 179.19(13)
C3 Ru C12 C11 -51.8(3)
C3A Ru C12 C11 -75.84(13)
C7A Ru C12 C11 -113.99(11)
C11 Ru C12 C17 120.1(3)
C13 Ru C12 C17 -122.4(3)
C14 Ru C12 C17 -160.1(3)
C10 Ru C12 C17 157.4(3)
C1 Ru C12 C17 -33.7(3)
C2 Ru C12 C17 -60.7(3)
C3 Ru C12 C17 68.4(4)
C3A Ru C12 C17 44.3(3)
C7A Ru C12 C17 6.2(3)
C11 C12 C13 C14 0.0(2)
C17 C12 C13 C14 -177.48(19)
Ru C12 C13 C14 61.81(12)
C11 C12 C13 C18 175.60(18)
C17 C12 C13 C18 -1.9(3)
Ru C12 C13 C18 -122.65(19)
C11 C12 C13 Ru -61.76(13)
C17 C12 C13 Ru 120.7(2)
C11 Ru C13 C12 38.00(13)
C14 Ru C13 C12 117.51(17)
C10 Ru C13 C12 80.39(13)
C1 Ru C13 C12 -110.70(13)
C2 Ru C13 C12 -151.92(12)
C3 Ru C13 C12 171.97(16)
C3A Ru C13 C12 -38.0(3)
C7A Ru C13 C12 -70.56(15)
C12 Ru C13 C14 -117.51(17)
C11 Ru C13 C14 -79.51(12)
C10 Ru C13 C14 -37.12(10)
C1 Ru C13 C14 131.79(10)
C2 Ru C13 C14 90.57(12)
C3 Ru C13 C14 54.5(2)
C3A Ru C13 C14 -155.48(19)
C7A Ru C13 C14 171.93(9)
C12 Ru C13 C18 122.0(3)
C11 Ru C13 C18 160.0(2)
C14 Ru C13 C18 -120.5(2)
C10 Ru C13 C18 -157.6(2)
C1 Ru C13 C18 11.3(2)
C2 Ru C13 C18 -30.0(2)
C3 Ru C13 C18 -66.1(3)
C3A Ru C13 C18 84.0(3)
C7A Ru C13 C18 51.4(2)
C11 C10 C14 C13 -0.28(19)
C15 C10 C14 C13 175.22(17)
Ru C10 C14 C13 -60.91(12)
C11 C10 C14 C19 -172.91(17)
C15 C10 C14 C19 2.6(3)
Ru C10 C14 C19 126.46(17)
C11 C10 C14 Ru 60.63(12)
C15 C10 C14 Ru -123.87(18)
C12 C13 C14 C10 0.14(19)
C18 C13 C14 C10 -175.50(17)
Ru C13 C14 C10 61.33(12)
C12 C13 C14 C19 172.76(17)
C18 C13 C14 C19 -2.9(3)
Ru C13 C14 C19 -126.05(17)
C12 C13 C14 Ru -61.19(12)
C18 C13 C14 Ru 123.17(19)
C12 Ru C14 C10 -80.56(13)
C11 Ru C14 C10 -37.26(12)
C13 Ru C14 C10 -118.34(15)
C1 Ru C14 C10 171.35(10)
C2 Ru C14 C10 128.40(11)
C3 Ru C14 C10 84.21(12)
C3A Ru C14 C10 43.6(2)
C7A Ru C14 C10 -144.4(2)
C12 Ru C14 C13 37.79(12)
C11 Ru C14 C13 81.08(13)
C10 Ru C14 C13 118.34(15)
C1 Ru C14 C13 -70.30(13)
C2 Ru C14 C13 -113.25(11)
C3 Ru C14 C13 -157.45(11)
C3A Ru C14 C13 161.96(15)
C7A Ru C14 C13 -26.1(3)
C12 Ru C14 C19 158.5(2)
C11 Ru C14 C19 -158.2(2)
C13 Ru C14 C19 120.7(2)
C10 Ru C14 C19 -121.0(2)
C1 Ru C14 C19 50.4(2)
C2 Ru C14 C19 7.4(2)
C3 Ru C14 C19 -36.8(2)
C3A Ru C14 C19 -77.3(2)
C7A Ru C14 C19 94.6(3)
C3 P C21 C23 88.25(16)
C24 P C21 C23 -19.74(17)
C3 P C21 C22 -146.47(14)
C24 P C21 C22 105.54(15)
C3 P C24 C26 54.02(15)
C21 P C24 C26 164.38(14)
C3 P C24 C25 174.52(14)
C21 P C24 C25 -75.12(15)
